data_8106311
loop_
_publ_author_name
'Zou, Juan'
'Zhao, Chen-Liang'
'Ye, Jiang-Hai'
'He, Kang'
'Tang, Ren-Tao'
'Pan, Lu-Tai'

_publ_section_title
;
 Crystal structure of
 7\b,9\b-dihydroxy-15-oxo-ent-kauran-16-en-19,6\b-olide, C20H26O5
;
_journal_issue 5
_journal_name_full 'Zeitschrift f\"ur Kristallographie - New Crystal Structures'
_journal_page_first 825
_journal_page_last 826
_journal_paper_doi 10.1515/ncrs-2018-0037
_journal_volume 233
_journal_year 2018
_chemical_absolute_configuration ad
_chemical_formula_moiety 'C20 H26 O5'
_chemical_formula_sum 'C20 H26 O5'
_chemical_formula_weight 346.41
_space_group_crystal_system orthorhombic
_space_group_IT_number 19
_space_group_name_Hall 'P 2ac 2ab'
_space_group_name_H-M_alt 'P 21 21 21'
_atom_sites_solution_hydrogens geom
_cell_angle_alpha 90
_cell_angle_beta 90
_cell_angle_gamma 90
_cell_formula_units_Z 4
_cell_length_a 7.302(4)
_cell_length_b 11.307(5)
_cell_length_c 20.414(10)
_cell_measurement_reflns_used 2000
_cell_measurement_temperature 173(2)
_cell_measurement_theta_max 2.15
_cell_measurement_theta_min 26.00
_cell_volume 1685.5(14)
_computing_cell_refinement 'SAINT (Bruker, 2008)'
_computing_data_collection 'APEX2 (Bruker, 2008)'
_computing_data_reduction 'SAINT (Bruker, 2008)'
_computing_molecular_graphics 'Olex2 (Dolomanov et al., 2009)'
_computing_publication_material 'Olex2 (Dolomanov et al., 2009)'
_computing_structure_refinement 'SHELXL2014 (Sheldrick, 2015b)'
_computing_structure_solution 'SHELXT (Sheldrick, 2015a)'
_diffrn_ambient_temperature 173.0
_diffrn_measured_fraction_theta_full 0.998
_diffrn_measured_fraction_theta_max 0.998
_diffrn_measurement_device_type 'Bruker APEXII CCD'
_diffrn_measurement_method ' CCD'
_diffrn_radiation_type MoK\a
_diffrn_radiation_wavelength 0.71073
_diffrn_reflns_av_R_equivalents 0.1223
_diffrn_reflns_av_unetI/netI 0.1214
_diffrn_reflns_Laue_measured_fraction_full 0.998
_diffrn_reflns_Laue_measured_fraction_max 0.998
_diffrn_reflns_limit_h_max 8
_diffrn_reflns_limit_h_min -7
_diffrn_reflns_limit_k_max 13
_diffrn_reflns_limit_k_min -13
_diffrn_reflns_limit_l_max 24
_diffrn_reflns_limit_l_min -24
_diffrn_reflns_number 11424
_diffrn_reflns_point_group_measured_fraction_full 0.998
_diffrn_reflns_point_group_measured_fraction_max 0.998
_diffrn_reflns_theta_full 24.992
_diffrn_reflns_theta_max 24.992
_diffrn_reflns_theta_min 1.995
_exptl_absorpt_coefficient_mu 0.097
_exptl_absorpt_correction_T_max 0.9799
_exptl_absorpt_correction_T_min 0.9780
_exptl_absorpt_correction_type multi-scan
_exptl_crystal_colour colourless
_exptl_crystal_density_diffrn 1.365
_exptl_crystal_density_method 'not measured'
_exptl_crystal_description prism
_exptl_crystal_F_000 744
_exptl_crystal_size_max 0.23
_exptl_crystal_size_mid 0.22
_exptl_crystal_size_min 0.21
_refine_diff_density_max 0.294
_refine_diff_density_min -0.308
_refine_diff_density_rms 0.068
_refine_ls_abs_structure_details
;
 Flack x determined using 596 quotients [(I+)-(I-)]/[(I+)+(I-)]
 (Parsons, Flack and Wagner, Acta Cryst. B69 (2013) 249-259).
;
_refine_ls_abs_structure_Flack -1.5(10)
_refine_ls_extinction_coef .
_refine_ls_extinction_method none
_refine_ls_goodness_of_fit_ref 1.026
_refine_ls_hydrogen_treatment constr
_refine_ls_matrix_type full
_refine_ls_number_parameters 226
_refine_ls_number_reflns 2953
_refine_ls_number_restraints 0
_refine_ls_restrained_S_all 1.026
_refine_ls_R_factor_all 0.1036
_refine_ls_R_factor_gt 0.0670
_refine_ls_shift/su_max 0.000
_refine_ls_shift/su_mean 0.000
_refine_ls_structure_factor_coef Fsqd
_refine_ls_weighting_details 'w=1/[\s^2^(Fo^2^)+(0.0737P)^2^] where P=(Fo^2^+2Fc^2^)/3'
_refine_ls_weighting_scheme calc
_refine_ls_wR_factor_gt 0.1556
_refine_ls_wR_factor_ref 0.1748
_reflns_Friedel_coverage 0.716
_reflns_Friedel_fraction_full 0.998
_reflns_Friedel_fraction_max 0.998
_reflns_number_gt 2025
_reflns_number_total 2953
_reflns_threshold_expression 'I > 2\s(I)'
_cod_data_source_file suppl_ncrs-2018-0037_suppl.cif
_cod_data_source_block a
_cod_database_code 8106311
_shelx_space_group_comment
;
The symmetry employed for this shelxl refinement is uniquely defined
by the following loop, which should always be used as a source of
symmetry information in preference to the above space-group names.
They are only intended as comments.
;
_shelx_estimated_absorpt_t_max 0.980
_shelx_estimated_absorpt_t_min 0.978
_olex2_refinement_description
;
1. Fixed Uiso
 At 1.2 times of:
  All C(H) groups, All C(H,H) groups
 At 1.5 times of:
  All C(H,H,H) groups, All O(H) groups
2.a Ternary CH refined with riding coordinates:
 C5(H5), C6(H6), C7(H7), C13(H13)
2.b Secondary CH2 refined with riding coordinates:
 C1(H1A,H1B), C2(H2A,H2B), C3(H3A,H3B), C11(H11A,H11B), C12(H12A,H12B),
 C14(H14A,H14B)
2.c Me refined with riding coordinates:
 C18(H18A,H18B,H18C), C20(H20A,H20B,H20C)
2.d Tetrahedral OH refined with riding coordinates:
 O3(H3), O5(H5A)
2.e X=CH2 refined with riding coordinates:
 C17(H17A,H17B)
;
_olex2_submission_special_instructions 'No special instructions were received'
_publcif_info_exptl_table_max_cols 4
_publcif_info_exptl_table_use_headnotes n

loop_
_space_group_symop_operation_xyz
'x, y, z'
'-x+1/2, -y, z+1/2'
'-x, y+1/2, -z+1/2'
'x+1/2, -y+1/2, -z'

loop_
_atom_site_label
_atom_site_type_symbol
_atom_site_fract_x
_atom_site_fract_y
_atom_site_fract_z
_atom_site_U_iso_or_equiv
_atom_site_adp_type
_atom_site_occupancy
_atom_site_site_symmetry_order
_atom_site_calc_flag
_atom_site_refinement_flags_posn
_atom_site_refinement_flags_adp
_atom_site_refinement_flags_occupancy
_atom_site_disorder_assembly
_atom_site_disorder_group
C1 C 0.7833(8) 0.5666(5) 0.5463(3) 0.0241(13) Uani 1 1 d . . . . .
H1A H 0.8482 0.4902 0.5512 0.029 Uiso 1 1 calc R . . . .
H1B H 0.8559 0.6175 0.5166 0.029 Uiso 1 1 calc R . . . .
C2 C 0.7645(9) 0.6262(5) 0.6131(3) 0.0307(15) Uani 1 1 d . . . . .
H2A H 0.8880 0.6427 0.6309 0.037 Uiso 1 1 calc R . . . .
H2B H 0.7004 0.7028 0.6076 0.037 Uiso 1 1 calc R . . . .
C3 C 0.6598(10) 0.5506(6) 0.6611(3) 0.0362(17) Uani 1 1 d . . . . .
H3A H 0.6190 0.6017 0.6977 0.043 Uiso 1 1 calc R . . . .
H3B H 0.7451 0.4912 0.6795 0.043 Uiso 1 1 calc R . . . .
C4 C 0.4920(9) 0.4854(5) 0.6339(3) 0.0307(15) Uani 1 1 d . . . . .
C5 C 0.4989(9) 0.4536(5) 0.5608(3) 0.0229(13) Uani 1 1 d . . . . .
H5 H 0.5644 0.3765 0.5558 0.028 Uiso 1 1 calc R . . . .
C6 C 0.2977(8) 0.4351(5) 0.5442(3) 0.0277(14) Uani 1 1 d . . . . .
H6 H 0.2614 0.3525 0.5559 0.033 Uiso 1 1 calc R . . . .
C7 C 0.2447(8) 0.4598(5) 0.4736(3) 0.0257(14) Uani 1 1 d . . . . .
H7 H 0.2014 0.5437 0.4720 0.031 Uiso 1 1 calc R . . . .
C8 C 0.4038(8) 0.4490(5) 0.4233(3) 0.0225(13) Uani 1 1 d . . . . .
C9 C 0.6017(8) 0.4875(4) 0.4477(3) 0.0213(12) Uani 1 1 d . . . . .
C10 C 0.5911(8) 0.5452(4) 0.5167(3) 0.0201(13) Uani 1 1 d . . . . .
C11 C 0.6959(9) 0.5652(5) 0.3964(3) 0.0266(14) Uani 1 1 d . . . . .
H11A H 0.6365 0.6439 0.3959 0.032 Uiso 1 1 calc R . . . .
H11B H 0.8257 0.5765 0.4089 0.032 Uiso 1 1 calc R . . . .
C12 C 0.6878(10) 0.5125(6) 0.3278(3) 0.0362(16) Uani 1 1 d . . . . .
H12A H 0.7806 0.4490 0.3241 0.043 Uiso 1 1 calc R . . . .
H12B H 0.7186 0.5745 0.2954 0.043 Uiso 1 1 calc R . . . .
C13 C 0.4979(10) 0.4613(5) 0.3117(3) 0.0339(16) Uani 1 1 d . . . . .
H13 H 0.4637 0.4764 0.2650 0.041 Uiso 1 1 calc R . . . .
C14 C 0.3557(9) 0.5131(5) 0.3589(3) 0.0304(15) Uani 1 1 d . . . . .
H14A H 0.2293 0.4947 0.3446 0.036 Uiso 1 1 calc R . . . .
H14B H 0.3696 0.5999 0.3633 0.036 Uiso 1 1 calc R . . . .
C15 C 0.4236(8) 0.3220(5) 0.3979(3) 0.0222(13) Uani 1 1 d . . . . .
C16 C 0.4844(9) 0.3309(5) 0.3285(3) 0.0277(14) Uani 1 1 d . . . . .
C17 C 0.5124(11) 0.2366(6) 0.2907(3) 0.0411(18) Uani 1 1 d . . . . .
H17A H 0.4935 0.1595 0.3078 0.049 Uiso 1 1 calc R . . . .
H17B H 0.5513 0.2465 0.2466 0.049 Uiso 1 1 calc R . . . .
C18 C 0.4576(10) 0.3736(6) 0.6761(3) 0.0453(19) Uani 1 1 d . . . . .
H18A H 0.5683 0.3245 0.6765 0.068 Uiso 1 1 calc R . . . .
H18B H 0.4271 0.3972 0.7210 0.068 Uiso 1 1 calc R . . . .
H18C H 0.3558 0.3282 0.6574 0.068 Uiso 1 1 calc R . . . .
C19 C 0.3130(10) 0.5534(6) 0.6370(3) 0.0382(17) Uani 1 1 d . . . . .
C20 C 0.4963(10) 0.6654(5) 0.5110(3) 0.0320(15) Uani 1 1 d . . . . .
H20A H 0.5670 0.7166 0.4817 0.048 Uiso 1 1 calc R . . . .
H20B H 0.3728 0.6545 0.4932 0.048 Uiso 1 1 calc R . . . .
H20C H 0.4882 0.7020 0.5544 0.048 Uiso 1 1 calc R . . . .
O1 O 0.2622(7) 0.6275(5) 0.6753(2) 0.0549(15) Uani 1 1 d . . . . .
O2 O 0.2016(6) 0.5187(4) 0.5873(2) 0.0394(12) Uani 1 1 d . . . . .
O3 O 0.7033(5) 0.3773(3) 0.45170(18) 0.0241(10) Uani 1 1 d . . . . .
H3 H 0.8118 0.3914 0.4629 0.036 Uiso 1 1 calc R . . . .
O4 O 0.3849(7) 0.2327(3) 0.4272(2) 0.0321(11) Uani 1 1 d . . . . .
O5 O 0.0927(6) 0.3874(4) 0.4547(2) 0.0381(12) Uani 1 1 d . . . . .
H5A H 0.1081 0.3633 0.4162 0.057 Uiso 1 1 calc R . . . .

loop_
_atom_site_aniso_label
_atom_site_aniso_U_11
_atom_site_aniso_U_22
_atom_site_aniso_U_33
_atom_site_aniso_U_23
_atom_site_aniso_U_13
_atom_site_aniso_U_12
C1 0.015(3) 0.027(3) 0.031(3) 0.000(2) -0.001(3) 0.001(3)
C2 0.026(4) 0.033(3) 0.033(4) -0.004(3) -0.007(3) -0.005(3)
C3 0.031(4) 0.051(4) 0.027(3) 0.000(3) -0.003(3) 0.001(4)
C4 0.020(3) 0.037(3) 0.036(4) 0.003(3) 0.000(3) -0.007(3)
C5 0.019(3) 0.020(3) 0.030(3) 0.001(2) 0.000(3) -0.001(3)
C6 0.010(3) 0.034(3) 0.039(3) -0.009(3) 0.003(3) -0.001(3)
C7 0.012(3) 0.027(3) 0.038(3) -0.006(3) -0.004(3) -0.004(3)
C8 0.014(3) 0.022(3) 0.031(3) -0.001(2) -0.001(3) 0.002(3)
C9 0.013(3) 0.019(3) 0.032(3) 0.002(2) -0.004(2) -0.001(3)
C10 0.010(3) 0.020(3) 0.030(3) 0.002(2) 0.004(2) 0.000(3)
C11 0.021(4) 0.030(3) 0.029(3) 0.002(3) 0.003(3) -0.008(3)
C12 0.032(4) 0.039(4) 0.037(4) 0.004(3) -0.001(3) -0.003(4)
C13 0.040(4) 0.035(3) 0.027(3) 0.003(3) -0.004(3) 0.006(4)
C14 0.027(4) 0.026(3) 0.038(4) 0.001(3) -0.012(3) 0.001(3)
C15 0.010(3) 0.019(3) 0.037(4) -0.005(3) -0.003(3) 0.001(2)
C16 0.019(3) 0.028(3) 0.036(4) -0.004(3) -0.006(3) 0.004(3)
C17 0.035(5) 0.044(4) 0.044(4) -0.010(3) 0.000(3) -0.001(4)
C18 0.037(5) 0.055(4) 0.044(4) 0.017(4) 0.006(3) -0.005(4)
C19 0.027(4) 0.052(4) 0.036(4) -0.005(3) 0.003(3) -0.003(4)
C20 0.027(4) 0.025(3) 0.043(4) -0.003(3) -0.009(3) 0.001(3)
O1 0.035(3) 0.080(4) 0.050(3) -0.031(3) 0.007(2) 0.007(3)
O2 0.015(2) 0.061(3) 0.042(3) -0.013(2) 0.004(2) 0.004(2)
O3 0.010(2) 0.0228(19) 0.039(2) -0.0043(18) -0.0041(19) -0.0007(18)
O4 0.027(3) 0.026(2) 0.043(3) 0.0027(19) 0.006(2) -0.005(2)
O5 0.015(2) 0.050(2) 0.049(3) -0.018(2) 0.001(2) -0.006(2)

loop_
_atom_type_symbol
_atom_type_description
_atom_type_scat_dispersion_real
_atom_type_scat_dispersion_imag
_atom_type_scat_source
C C 0.0033 0.0016 'International Tables Vol C Tables 4.2.6.8 and 6.1.1.4'
H H 0.0000 0.0000 'International Tables Vol C Tables 4.2.6.8 and 6.1.1.4'
O O 0.0106 0.0060 'International Tables Vol C Tables 4.2.6.8 and 6.1.1.4'

loop_
_geom_angle_atom_site_label_1
_geom_angle_atom_site_label_2
_geom_angle_atom_site_label_3
_geom_angle
_geom_angle_site_symmetry_1
_geom_angle_site_symmetry_3
H1A C1 H1B 108.2 . .
C2 C1 H1A 109.7 . .
C2 C1 H1B 109.7 . .
C2 C1 C10 109.6(5) . .
C10 C1 H1A 109.7 . .
C10 C1 H1B 109.7 . .
C1 C2 H2A 109.2 . .
C1 C2 H2B 109.2 . .
H2A C2 H2B 107.9 . .
C3 C2 C1 112.1(5) . .
C3 C2 H2A 109.2 . .
C3 C2 H2B 109.2 . .
C2 C3 H3A 108.2 . .
C2 C3 H3B 108.2 . .
C2 C3 C4 116.2(5) . .
H3A C3 H3B 107.4 . .
C4 C3 H3A 108.2 . .
C4 C3 H3B 108.2 . .
C3 C4 C5 116.0(5) . .
C3 C4 C18 108.7(5) . .
C5 C4 C18 110.8(5) . .
C19 C4 C3 115.4(5) . .
C19 C4 C5 100.7(5) . .
C19 C4 C18 104.5(5) . .
C4 C5 H5 108.6 . .
C6 C5 C4 102.5(5) . .
C6 C5 H5 108.6 . .
C6 C5 C10 112.8(5) . .
C10 C5 C4 115.4(5) . .
C10 C5 H5 108.6 . .
C5 C6 H6 109.4 . .
C7 C6 C5 115.6(5) . .
C7 C6 H6 109.4 . .
O2 C6 C5 103.8(5) . .
O2 C6 H6 109.4 . .
O2 C6 C7 109.1(5) . .
C6 C7 H7 106.7 . .
C6 C7 C8 114.9(5) . .
C8 C7 H7 106.7 . .
O5 C7 C6 110.4(5) . .
O5 C7 H7 106.7 . .
O5 C7 C8 110.9(4) . .
C7 C8 C9 116.8(5) . .
C14 C8 C7 110.9(5) . .
C14 C8 C9 110.3(5) . .
C15 C8 C7 111.5(5) . .
C15 C8 C9 106.1(5) . .
C15 C8 C14 99.9(5) . .
C10 C9 C8 110.7(5) . .
C11 C9 C8 110.5(5) . .
C11 C9 C10 113.7(4) . .
O3 C9 C8 104.3(4) . .
O3 C9 C10 109.6(4) . .
O3 C9 C11 107.5(5) . .
C1 C10 C9 112.0(5) . .
C5 C10 C1 106.0(5) . .
C5 C10 C9 105.7(4) . .
C5 C10 C20 116.6(5) . .
C20 C10 C1 107.6(5) . .
C20 C10 C9 109.0(4) . .
C9 C11 H11A 109.0 . .
C9 C11 H11B 109.0 . .
H11A C11 H11B 107.8 . .
C12 C11 C9 112.8(5) . .
C12 C11 H11A 109.0 . .
C12 C11 H11B 109.0 . .
C11 C12 H12A 109.2 . .
C11 C12 H12B 109.2 . .
C11 C12 C13 112.3(5) . .
H12A C12 H12B 107.9 . .
C13 C12 H12A 109.2 . .
C13 C12 H12B 109.2 . .
C12 C13 H13 111.4 . .
C14 C13 C12 109.4(5) . .
C14 C13 H13 111.4 . .
C16 C13 C12 112.0(6) . .
C16 C13 H13 111.4 . .
C16 C13 C14 100.7(5) . .
C8 C14 H14A 111.4 . .
C8 C14 H14B 111.4 . .
C13 C14 C8 101.7(5) . .
C13 C14 H14A 111.4 . .
C13 C14 H14B 111.4 . .
H14A C14 H14B 109.3 . .
C16 C15 C8 106.7(5) . .
O4 C15 C8 126.3(5) . .
O4 C15 C16 126.8(5) . .
C15 C16 C13 107.5(5) . .
C17 C16 C13 129.6(6) . .
C17 C16 C15 122.9(6) . .
C16 C17 H17A 120.0 . .
C16 C17 H17B 120.0 . .
H17A C17 H17B 120.0 . .
C4 C18 H18A 109.5 . .
C4 C18 H18B 109.5 . .
C4 C18 H18C 109.5 . .
H18A C18 H18B 109.5 . .
H18A C18 H18C 109.5 . .
H18B C18 H18C 109.5 . .
O1 C19 C4 130.1(7) . .
O1 C19 O2 120.2(7) . .
O2 C19 C4 109.8(5) . .
C10 C20 H20A 109.5 . .
C10 C20 H20B 109.5 . .
C10 C20 H20C 109.5 . .
H20A C20 H20B 109.5 . .
H20A C20 H20C 109.5 . .
H20B C20 H20C 109.5 . .
C19 O2 C6 110.3(5) . .
C9 O3 H3 109.5 . .
C7 O5 H5A 109.5 . .

loop_
_geom_bond_atom_site_label_1
_geom_bond_atom_site_label_2
_geom_bond_distance
_geom_bond_site_symmetry_2
C1 H1A 0.9900 .
C1 H1B 0.9900 .
C1 C2 1.527(8) .
C1 C10 1.547(8) .
C2 H2A 0.9900 .
C2 H2B 0.9900 .
C2 C3 1.509(9) .
C3 H3A 0.9900 .
C3 H3B 0.9900 .
C3 C4 1.535(9) .
C4 C5 1.536(8) .
C4 C18 1.550(9) .
C4 C19 1.518(10) .
C5 H5 1.0000 .
C5 C6 1.522(8) .
C5 C10 1.528(7) .
C6 H6 1.0000 .
C6 C7 1.518(9) .
C6 O2 1.469(7) .
C7 H7 1.0000 .
C7 C8 1.556(8) .
C7 O5 1.433(7) .
C8 C9 1.589(8) .
C8 C14 1.542(8) .
C8 C15 1.535(8) .
C9 C10 1.554(8) .
C9 C11 1.532(8) .
C9 O3 1.452(6) .
C10 C20 1.530(8) .
C11 H11A 0.9900 .
C11 H11B 0.9900 .
C11 C12 1.522(8) .
C12 H12A 0.9900 .
C12 H12B 0.9900 .
C12 C13 1.538(10) .
C13 H13 1.0000 .
C13 C14 1.533(9) .
C13 C16 1.517(8) .
C14 H14A 0.9900 .
C14 H14B 0.9900 .
C15 C16 1.488(9) .
C15 O4 1.208(7) .
C16 C17 1.331(8) .
C17 H17A 0.9500 .
C17 H17B 0.9500 .
C18 H18A 0.9800 .
C18 H18B 0.9800 .
C18 H18C 0.9800 .
C19 O1 1.206(8) .
C19 O2 1.358(8) .
C20 H20A 0.9800 .
C20 H20B 0.9800 .
C20 H20C 0.9800 .
O3 H3 0.8400 .
O5 H5A 0.8400 .

loop_
_publcif_info_datablock.id
_publcif_info_datablock.publ_exptl
_publcif_info_datablock.publ_geom
_publcif_info_datablock.structure
{64b6d6ef-e672-4522-b6c6-d069e3f5a8a5} y y y

loop_
_publcif_info_exptl_table_extra_item
sin_theta_over_lambda_max

loop_
_publcif_info_tables.block_id
_publcif_info_tables.reference_item
{64b6d6ef-e672-4522-b6c6-d069e3f5a8a5} '_publcif_info_datablock.publ_exptl'

loop_
_publcif_info_cif.paper_type
EE
